data_4302624
loop_
_publ_author_name
'Lei Zhang'
'Zhao-Ji Li'
'Qi-Pu Lin'
'Ye-Yan Qin'
'Jian Zhang'
'Pei-Xiu Yin'
'Jian-Kai Cheng'
'Yuan-Gen Yao'

_publ_contact_author_email yyg@fjirsm.ac.cn
_publ_contact_author_fax 86-591-83714946
_publ_contact_author_name 'Yuan-Gen Yao'
_publ_contact_author_phone 86-591-83711523
_publ_section_title
;
Synthesis, Structure, and Luminescent Properties of Hybrid
Inorganic-Organic Framework Materials Formed by Lead Aromatic
Carboxylates: Inorganic Connectivity Variation from 0D to 3D
;
_journal_name_full 'Inorganic Chemistry'
_journal_page_first 6517
_journal_page_last 6525
_journal_paper_doi 10.1021/ic900425r
_journal_volume 48
_journal_year 2009
_chemical_formula_sum 'C160 H80 O90 Pb20'
_chemical_formula_weight 7586.25
_chemical_name_systematic
; 
 ? 
;
_space_group_IT_number 62
_symmetry_cell_setting orthorhombic
_symmetry_space_group_name_Hall '-P 2ac 2n'
_symmetry_space_group_name_H-M 'P n m a'
_atom_sites_solution_hydrogens geom
_atom_sites_solution_primary direct
_atom_sites_solution_secondary difmap
_audit_creation_method SHELXL-97
_cell_angle_alpha 90.00
_cell_angle_beta 90.00
_cell_angle_gamma 90.00
_cell_formula_units_Z 2
_cell_length_a 27.2552(11)
_cell_length_b 20.1771(7)
_cell_length_c 15.3894(5)
_cell_measurement_reflns_used 16099
_cell_measurement_temperature 293(2)
_cell_measurement_theta_max 27.4719
_cell_measurement_theta_min 2.0185
_cell_volume 8463.1(5)
_computing_cell_refinement 'Bruker XSCANS'
_computing_data_collection 'Bruker XSCANS'
_computing_data_reduction 'Bruker SHELXTL'
_computing_molecular_graphics 'Bruker SHELXTL'
_computing_publication_material 'Bruker SHELXTL'
_computing_structure_refinement 'SHELXL-97 (Sheldrick, 1997)'
_computing_structure_solution 'SHELXS-97 (Sheldrick, 1990)'
_diffrn_ambient_temperature 293(2)
_diffrn_detector_area_resol_mean none
_diffrn_measured_fraction_theta_full 0.998
_diffrn_measured_fraction_theta_max 0.998
_diffrn_measurement_device_type 'Bruker P4'
_diffrn_measurement_method '\w scans'
_diffrn_radiation_monochromator graphite
_diffrn_radiation_source 'fine-focus sealed tube'
_diffrn_radiation_type MoK\a
_diffrn_radiation_wavelength 0.71073
_diffrn_reflns_av_R_equivalents 0.0923
_diffrn_reflns_av_sigmaI/netI 0.0618
_diffrn_reflns_limit_h_max 35
_diffrn_reflns_limit_h_min -35
_diffrn_reflns_limit_k_max 24
_diffrn_reflns_limit_k_min -26
_diffrn_reflns_limit_l_max 19
_diffrn_reflns_limit_l_min -19
_diffrn_reflns_number 64725
_diffrn_reflns_theta_full 27.47
_diffrn_reflns_theta_max 27.47
_diffrn_reflns_theta_min 2.60
_diffrn_standards_interval_count 0
_diffrn_standards_interval_time .
_diffrn_standards_number 0
_exptl_absorpt_coefficient_mu 19.917
_exptl_absorpt_correction_T_max 0.136
_exptl_absorpt_correction_T_min 0.083
_exptl_absorpt_correction_type multi-scan
_exptl_absorpt_process_details CrystalClear
_exptl_crystal_colour Colorless
_exptl_crystal_density_diffrn 2.977
_exptl_crystal_density_method 'not measured'
_exptl_crystal_description Prism
_exptl_crystal_F_000 6798
_exptl_crystal_size_max 0.2000
_exptl_crystal_size_mid 0.1100
_exptl_crystal_size_min 0.1000
_refine_diff_density_max 2.922
_refine_diff_density_min -2.995
_refine_diff_density_rms 0.299
_refine_ls_extinction_method none
_refine_ls_goodness_of_fit_ref 1.027
_refine_ls_hydrogen_treatment constr
_refine_ls_matrix_type full
_refine_ls_number_parameters 652
_refine_ls_number_reflns 9965
_refine_ls_number_restraints 132
_refine_ls_restrained_S_all 1.026
_refine_ls_R_factor_all 0.0727
_refine_ls_R_factor_gt 0.0533
_refine_ls_shift/su_max 0.000
_refine_ls_shift/su_mean 0.000
_refine_ls_structure_factor_coef Fsqd
_refine_ls_weighting_details 'calc w=1/[\s^2^(Fo^2^)+(0.0690P)^2^+0.0000P] where P=(Fo^2^+2Fc^2^)/3'
_refine_ls_weighting_scheme calc
_refine_ls_wR_factor_gt 0.1246
_refine_ls_wR_factor_ref 0.1358
_reflns_number_gt 7915
_reflns_number_total 9965
_reflns_threshold_expression >2sigma(I)
_cod_data_source_file ic900425r_si_001_1.cif
_cod_data_source_block 5
_cod_depositor_comments
;
The following automatic conversions were performed:
'_symmetry_cell_setting' value 'Orthorhombic' changed to 'orthorhombic'
according to '/home/saulius/struct/CIF-dictionaries/cif_core.dic'
dictionary named 'cif_core.dic' version 2.4.1 from
2010-06-29.

'_exptl_absorpt_correction_type' value 'Multi-scan' changed
to 'multi-scan' according to
'/home/saulius/struct/CIF-dictionaries/cif_core.dic' dictionary named
'cif_core.dic' version 2.4.1 from 2010-06-29.

Automatic conversion script
Id: cif_fix_enum 1527 2010-12-29 10:47:43Z saulius 
;
_cod_database_code 4302624

loop_
_symmetry_equiv_pos_as_xyz
'x, y, z'
'-x+1/2, -y, z+1/2'
'x+1/2, -y+1/2, -z+1/2'
'-x, y+1/2, -z'
'-x, -y, -z'
'x-1/2, y, -z-1/2'
'-x-1/2, y-1/2, z-1/2'
'x, -y-1/2, z'

loop_
_atom_site_label
_atom_site_type_symbol
_atom_site_fract_x
_atom_site_fract_y
_atom_site_fract_z
_atom_site_U_iso_or_equiv
_atom_site_adp_type
_atom_site_occupancy
_atom_site_symmetry_multiplicity
_atom_site_calc_flag
_atom_site_refinement_flags
_atom_site_disorder_assembly
_atom_site_disorder_group
Pb1 Pb 0.273677(17) 0.00734(2) 0.43722(3) 0.02542(11) Uani 1 1 d . . .
Pb2 Pb 0.299589(17) -0.00746(2) 0.69321(3) 0.02537(11) Uani 1 1 d . . .
Pb3 Pb 0.423243(17) 0.01209(2) 0.53936(3) 0.03071(12) Uani 1 1 d . . .
Pb4 Pb 0.375109(17) 0.14828(2) 0.33964(3) 0.02972(12) Uani 1 1 d . . .
Pb5 Pb 0.185897(19) -0.13087(2) 0.57409(3) 0.03401(13) Uani 1 1 d . . .
O8 O 0.3379(4) 0.0727(4) 0.5745(6) 0.042(2) Uani 1 1 d . . .
O18 O 0.3022(3) 0.1290(4) 0.2476(5) 0.0274(18) Uani 1 1 d . . .
O7 O 0.3065(3) 0.1284(4) 0.4638(6) 0.034(2) Uani 1 1 d . . .
O14 O 0.3650(3) 0.0237(4) 0.3755(5) 0.0335(19) Uani 1 1 d . . .
O12 O 0.2413(3) -0.1252(4) 0.4407(5) 0.037(2) Uani 1 1 d . . .
O19 O 0.3920(5) 0.2500 0.2396(8) 0.038(3) Uani 1 2 d S . .
O11 O 0.2482(4) -0.0731(4) 0.3161(6) 0.041(2) Uani 1 1 d . . .
O16 O 0.2871(3) 0.0167(4) 0.0824(6) 0.0330(19) Uani 1 1 d . . .
O20 O 0.3495(4) 0.2500 0.1161(9) 0.039(3) Uani 1 2 d S . .
O10 O 0.4320(3) 0.1248(4) 0.4687(6) 0.0331(19) Uani 1 1 d . . .
O6 O 0.2863(3) -0.1251(4) 0.6298(6) 0.0352(19) Uani 1 1 d U . .
O2W O 0.1305(4) -0.1069(7) 0.4420(7) 0.070(3) Uani 1 1 d . . .
O2 O 0.3539(4) 0.0068(5) 0.8237(6) 0.048(3) Uani 1 1 d . . .
O4 O 0.6027(4) -0.1050(5) 0.8537(8) 0.058(3) Uani 1 1 d . . .
O13 O 0.4301(3) -0.0391(5) 0.3948(6) 0.040(2) Uani 1 1 d . . .
O9 O 0.5036(4) 0.0744(4) 0.4579(6) 0.043(2) Uani 1 1 d . . .
O1 O 0.3868(4) -0.0436(5) 0.7104(6) 0.048(3) Uani 1 1 d . . .
O3 O 0.5629(4) -0.0964(5) 0.7299(6) 0.054(3) Uani 1 1 d . . .
O3W O 0.4730(5) 0.0838(7) 0.6613(8) 0.081(4) Uani 1 1 d . . .
O15 O 0.2983(4) -0.0705(6) 0.0003(6) 0.062(3) Uani 1 1 d . . .
O5 O 0.3358(3) -0.0721(4) 0.5409(5) 0.0319(18) Uani 1 1 d U . .
C10 C 0.3673(5) -0.1906(6) 0.4635(8) 0.034(2) Uani 1 1 d U . .
H10 H 0.3787 -0.1508 0.4408 0.040 Uiso 1 1 calc R . .
C48 C 0.3899(8) 0.2500 0.1561(12) 0.038(4) Uani 1 2 d S . .
C25 C 0.2621(5) -0.1917(6) 0.2257(8) 0.032(3) Uani 1 1 d . . .
H25 H 0.2657 -0.1520 0.1957 0.039 Uiso 1 1 calc R . .
C13 C 0.3179(4) -0.1244(5) 0.5708(7) 0.0252(19) Uani 1 1 d U . .
C46 C 0.5236(8) 0.2500 0.0988(13) 0.049(3) Uani 1 2 d SDU . .
H46 H 0.5537 0.2500 0.1271 0.059 Uiso 1 2 calc SR . .
C47 C 0.4812(7) 0.2500 0.1471(12) 0.043(3) Uani 1 2 d SDU . .
H47 H 0.4827 0.2500 0.2075 0.052 Uiso 1 2 calc SR . .
C41 C 0.2612(5) 0.1261(5) 0.2878(7) 0.027(2) Uani 1 1 d . . .
C17 C 0.3283(6) 0.2500 0.5400(11) 0.027(3) Uani 1 2 d S . .
H17 H 0.3138 0.2500 0.4853 0.033 Uiso 1 2 calc SR . .
C9 C 0.3343(4) -0.1905(5) 0.5323(7) 0.0241(19) Uani 1 1 d U . .
C14 C 0.3396(5) 0.1910(6) 0.5826(8) 0.031(3) Uani 1 1 d . . .
C24 C 0.2503(4) -0.1897(5) 0.3135(7) 0.023(2) Uani 1 1 d . . .
C37 C 0.2364(4) 0.1894(5) 0.3124(7) 0.022(2) Uani 1 1 d . . .
C26 C 0.2687(7) -0.2500 0.1817(12) 0.039(5) Uani 1 2 d S . .
H26 H 0.2775 -0.2500 0.1233 0.047 Uiso 1 2 calc SR . .
C12 C 0.3179(6) -0.2500 0.5669(9) 0.022(3) Uani 1 2 d SU . .
H12 H 0.2960 -0.2500 0.6132 0.026 Uiso 1 2 calc SR . .
C40 C 0.2580(5) 0.2500 0.2870(10) 0.022(3) Uani 1 2 d S . .
H40 H 0.2864 0.2500 0.2535 0.027 Uiso 1 2 calc SR . .
C35 C 0.3935(5) -0.0207(5) 0.3506(7) 0.027(2) Uani 1 1 d . . .
C34 C 0.4085(4) -0.1168(6) 0.2500(7) 0.030(3) Uani 1 1 d . . .
H34 H 0.4309 -0.1340 0.2895 0.036 Uiso 1 1 calc R . .
C15 C 0.3618(5) 0.1908(6) 0.6641(9) 0.044(3) Uani 1 1 d . . .
H15 H 0.3684 0.1508 0.6918 0.052 Uiso 1 1 calc R . .
C33 C 0.3994(5) -0.1503(6) 0.1727(8) 0.038(3) Uani 1 1 d . . .
H33 H 0.4155 -0.1899 0.1609 0.046 Uiso 1 1 calc R . .
C16 C 0.3740(8) 0.2500 0.7039(12) 0.047(5) Uani 1 2 d S . .
H16 H 0.3902 0.2500 0.7570 0.057 Uiso 1 2 calc SR . .
C38 C 0.1943(5) 0.1903(6) 0.3599(8) 0.036(3) Uani 1 1 d . . .
H38 H 0.1802 0.1506 0.3779 0.044 Uiso 1 1 calc R . .
C23 C 0.4779(5) 0.1256(6) 0.4504(7) 0.029(3) Uani 1 1 d . . .
C11 C 0.3831(8) -0.2500 0.4288(12) 0.039(4) Uani 1 2 d SU . .
H11 H 0.4045 -0.2500 0.3818 0.047 Uiso 1 2 calc SR . .
C18 C 0.3268(5) 0.1276(5) 0.5364(9) 0.032(3) Uani 1 1 d . . .
C19 C 0.4998(4) 0.1898(5) 0.4220(8) 0.029(3) Uani 1 1 d . . .
C28 C 0.2461(4) -0.1246(5) 0.3594(8) 0.027(2) Uani 1 1 d . . .
C8 C 0.5646(5) -0.0940(7) 0.8124(9) 0.041(3) Uani 1 1 d . . .
C32 C 0.3665(5) -0.1247(6) 0.1138(8) 0.038(3) Uani 1 1 d . . .
H32 H 0.3604 -0.1470 0.0620 0.046 Uiso 1 1 calc R . .
C4 C 0.5113(5) -0.0814(7) 0.9437(8) 0.040(3) Uani 1 1 d . . .
H4 H 0.5383 -0.0922 0.9779 0.049 Uiso 1 1 calc R . .
C45 C 0.5225(8) 0.2500 0.0095(13) 0.056(4) Uani 1 2 d SDU . .
H45 H 0.5518 0.2500 -0.0213 0.067 Uiso 1 2 calc SR . .
C5 C 0.5164(5) -0.0777(6) 0.8537(8) 0.032(3) Uani 1 1 d . . .
C7 C 0.3895(5) -0.0262(6) 0.7871(8) 0.035(3) Uani 1 1 d . . .
C6 C 0.4764(5) -0.0607(6) 0.8026(7) 0.033(3) Uani 1 1 d . . .
H6 H 0.4793 -0.0599 0.7424 0.040 Uiso 1 1 calc R . .
C29 C 0.3843(4) -0.0580(6) 0.2689(7) 0.028(2) Uani 1 1 d . . .
C36 C 0.3065(4) -0.0404(7) 0.0650(7) 0.032(3) Uani 1 1 d . . .
C31 C 0.3426(4) -0.0665(5) 0.1311(7) 0.025(2) Uani 1 1 d . . .
C39 C 0.1721(7) 0.2500 0.3816(13) 0.045(5) Uani 1 2 d S . .
H39 H 0.1423 0.2500 0.4110 0.054 Uiso 1 2 calc SR . .
C1 C 0.4319(5) -0.0450(6) 0.8420(8) 0.032(3) Uani 1 1 d . . .
C20 C 0.5425(5) 0.1909(6) 0.3733(8) 0.038(3) Uani 1 1 d . . .
H20 H 0.5578 0.1512 0.3587 0.045 Uiso 1 1 calc R . .
C30 C 0.3514(4) -0.0330(5) 0.2091(7) 0.023(2) Uani 1 1 d . . .
H30 H 0.3349 0.0064 0.2208 0.027 Uiso 1 1 calc R . .
C21 C 0.5624(7) 0.2500 0.3464(12) 0.036(4) Uani 1 2 d S . .
H21 H 0.5895 0.2500 0.3096 0.043 Uiso 1 2 calc SR . .
C44 C 0.4754(9) 0.2500 -0.0380(13) 0.065(4) Uani 1 2 d SDU . .
C2 C 0.4265(5) -0.0515(8) 0.9317(9) 0.047(4) Uani 1 1 d . . .
H2 H 0.3963 -0.0439 0.9578 0.056 Uiso 1 1 calc R . .
C3 C 0.4670(6) -0.0695(8) 0.9821(8) 0.049(4) Uani 1 1 d . . .
H3 H 0.4638 -0.0733 1.0420 0.058 Uiso 1 1 calc R . .
C27 C 0.2446(5) -0.2500 0.3573(9) 0.021(3) Uani 1 2 d S . .
H27 H 0.2370 -0.2500 0.4162 0.025 Uiso 1 2 calc SR . .
C22 C 0.4780(7) 0.2500 0.4444(9) 0.031(4) Uani 1 2 d S . .
H22 H 0.4484 0.2500 0.4746 0.037 Uiso 1 2 calc SR . .
O1W O 0.0057(9) 0.7168(12) 0.1568(14) 0.078(8) Uani 0.50 1 d P . .
O17 O 0.2404(3) 0.0734(4) 0.3102(5) 0.0297(19) Uani 1 1 d . . .
O22 O 0.5000(5) 0.2500 -0.1764(8) 0.049(4) Uani 1 2 d SD . .
C42 C 0.4371(7) 0.2500 0.1062(12) 0.042(3) Uani 1 2 d SDU . .
C49 C 0.4735(10) 0.2112(11) -0.1300(12) 0.060(5) Uani 0.50 1 d PDU . .
C43 C 0.4353(8) 0.2500 0.0179(13) 0.059(4) Uani 1 2 d SDU . .
H43 H 0.4043 0.2500 -0.0075 0.070 Uiso 1 2 calc SR . .
O21 O 0.4510(8) 0.1578(11) -0.1517(10) 0.071(6) Uani 0.50 1 d PDU . .

loop_
_atom_site_aniso_label
_atom_site_aniso_U_11
_atom_site_aniso_U_22
_atom_site_aniso_U_33
_atom_site_aniso_U_23
_atom_site_aniso_U_13
_atom_site_aniso_U_12
Pb1 0.0322(3) 0.0224(2) 0.0217(2) 0.00101(17) 0.00093(17) -0.00120(16)
Pb2 0.0298(2) 0.0229(2) 0.0234(2) 0.00193(17) -0.00014(17) -0.00180(16)
Pb3 0.0325(3) 0.0290(2) 0.0306(2) 0.00349(19) 0.00024(19) 0.00425(17)
Pb4 0.0307(3) 0.0329(2) 0.0256(2) 0.00259(19) -0.00026(18) 0.00050(18)
Pb5 0.0453(3) 0.0273(2) 0.0294(2) 0.00034(19) 0.0067(2) -0.00506(19)
O8 0.070(7) 0.014(4) 0.041(5) 0.009(4) 0.015(5) 0.005(4)
O18 0.038(5) 0.020(4) 0.024(4) -0.002(3) -0.005(4) 0.012(3)
O7 0.037(5) 0.027(4) 0.037(5) -0.009(4) -0.007(4) -0.001(4)
O14 0.040(5) 0.034(4) 0.027(4) -0.004(4) 0.006(4) 0.001(4)
O12 0.047(6) 0.034(5) 0.028(5) -0.009(4) -0.001(4) 0.001(4)
O19 0.053(9) 0.018(6) 0.043(7) 0.000 0.008(6) 0.000
O11 0.069(7) 0.019(4) 0.034(5) 0.001(4) -0.010(4) 0.005(4)
O16 0.040(5) 0.021(4) 0.039(5) -0.003(4) -0.009(4) 0.003(3)
O20 0.021(7) 0.046(7) 0.052(8) 0.000 -0.001(6) 0.000
O10 0.036(5) 0.027(4) 0.037(5) 0.006(4) -0.008(4) -0.004(3)
O6 0.048(5) 0.025(4) 0.033(4) -0.001(4) 0.014(4) 0.006(3)
O2W 0.061(8) 0.091(9) 0.058(7) 0.031(7) 0.005(6) 0.011(7)
O2 0.034(6) 0.066(7) 0.045(6) -0.022(5) -0.007(4) 0.007(5)
O4 0.028(6) 0.051(6) 0.094(9) 0.012(6) 0.004(6) -0.001(4)
O13 0.042(6) 0.048(5) 0.031(5) 0.003(4) -0.011(4) 0.003(4)
O9 0.048(6) 0.027(4) 0.055(6) 0.013(5) -0.008(5) 0.014(4)
O1 0.049(6) 0.064(7) 0.031(5) -0.007(5) -0.011(4) 0.006(5)
O3 0.057(7) 0.062(7) 0.042(6) -0.001(5) 0.021(5) 0.013(5)
O3W 0.051(8) 0.117(11) 0.074(8) 0.005(8) -0.019(6) -0.017(7)
O15 0.074(8) 0.072(7) 0.041(6) -0.032(6) -0.020(5) 0.033(6)
O5 0.041(5) 0.019(3) 0.036(4) -0.002(3) 0.005(4) -0.002(3)
C10 0.047(6) 0.023(5) 0.030(5) 0.003(4) 0.020(4) -0.004(4)
C48 0.056(13) 0.020(8) 0.037(10) 0.000 0.012(9) 0.000
C25 0.042(7) 0.023(6) 0.031(6) 0.011(5) 0.002(5) -0.011(5)
C13 0.038(5) 0.014(3) 0.024(4) 0.006(3) -0.002(4) 0.005(3)
C46 0.030(6) 0.079(9) 0.038(6) 0.000 0.001(5) 0.000
C47 0.031(7) 0.066(8) 0.034(6) 0.000 0.001(5) 0.000
C41 0.042(7) 0.020(5) 0.020(5) -0.003(5) -0.010(5) 0.006(5)
C17 0.042(10) 0.013(7) 0.027(8) 0.000 -0.003(7) 0.000
C9 0.034(5) 0.015(4) 0.023(4) 0.001(3) 0.005(4) 0.000(3)
C14 0.034(7) 0.027(6) 0.030(6) 0.005(5) 0.004(5) 0.005(5)
C24 0.037(7) 0.008(4) 0.023(5) -0.003(4) 0.001(5) -0.006(4)
C37 0.025(6) 0.020(5) 0.021(5) 0.001(4) -0.001(4) -0.003(4)
C26 0.060(14) 0.027(9) 0.031(9) 0.000 0.023(9) 0.000
C12 0.031(7) 0.020(5) 0.014(6) 0.000 0.004(5) 0.000
C40 0.012(7) 0.021(7) 0.033(8) 0.000 -0.002(6) 0.000
C35 0.038(7) 0.022(5) 0.020(5) 0.009(5) -0.004(5) 0.003(5)
C34 0.032(7) 0.038(6) 0.021(5) 0.015(5) -0.003(5) 0.013(5)
C15 0.050(9) 0.030(7) 0.051(8) 0.008(6) -0.016(7) 0.008(6)
C33 0.047(9) 0.031(6) 0.036(7) -0.001(6) 0.003(6) 0.010(6)
C16 0.079(17) 0.033(10) 0.029(10) 0.000 -0.020(10) 0.000
C38 0.048(8) 0.025(6) 0.036(7) 0.003(6) 0.012(6) -0.006(5)
C23 0.036(7) 0.023(5) 0.027(6) 0.002(5) -0.012(5) 0.004(5)
C11 0.055(9) 0.026(6) 0.037(7) 0.000 0.022(7) 0.000
C18 0.035(7) 0.011(5) 0.050(8) -0.002(5) 0.011(6) 0.008(4)
C19 0.030(7) 0.022(5) 0.036(6) 0.000(5) -0.016(5) 0.005(4)
C28 0.035(7) 0.017(5) 0.029(6) -0.010(5) -0.003(5) 0.000(4)
C8 0.036(8) 0.035(7) 0.051(8) 0.012(7) 0.015(6) -0.002(6)
C32 0.043(8) 0.040(7) 0.032(7) -0.004(6) 0.008(6) 0.005(6)
C4 0.044(8) 0.044(8) 0.033(7) -0.002(6) -0.002(6) 0.007(6)
C45 0.035(6) 0.095(9) 0.037(6) 0.000 0.003(5) 0.000
C5 0.028(7) 0.036(6) 0.031(6) 0.000(6) -0.002(5) -0.002(5)
C7 0.033(7) 0.036(7) 0.035(7) 0.002(6) 0.002(5) -0.005(5)
C6 0.053(9) 0.029(6) 0.018(5) 0.002(5) 0.001(5) -0.005(5)
C29 0.035(7) 0.026(6) 0.024(5) 0.003(5) 0.000(5) -0.004(5)
C36 0.028(7) 0.050(8) 0.019(5) -0.008(6) -0.001(5) -0.003(5)
C31 0.025(6) 0.025(5) 0.025(5) 0.004(5) 0.003(5) -0.002(4)
C39 0.029(10) 0.052(12) 0.054(12) 0.000 0.024(9) 0.000
C1 0.029(7) 0.035(7) 0.033(6) 0.004(6) -0.003(5) 0.003(5)
C20 0.033(7) 0.043(7) 0.037(7) -0.002(6) 0.005(6) 0.007(6)
C30 0.024(6) 0.019(5) 0.025(5) 0.002(5) 0.001(4) 0.004(4)
C21 0.027(9) 0.044(10) 0.036(10) 0.000 0.000(7) 0.000
C44 0.039(7) 0.113(9) 0.042(6) 0.000 0.002(5) 0.000
C2 0.031(8) 0.067(10) 0.044(8) 0.011(8) 0.004(6) 0.006(6)
C3 0.056(10) 0.073(10) 0.017(6) 0.011(7) 0.010(6) 0.015(8)
C27 0.023(8) 0.021(7) 0.018(7) 0.000 -0.006(6) 0.000
C22 0.053(12) 0.032(9) 0.008(7) 0.000 -0.002(7) 0.000
O1W 0.059(16) 0.11(2) 0.064(14) -0.024(13) -0.025(12) 0.004(12)
O17 0.049(5) 0.021(4) 0.020(4) 0.004(3) -0.005(4) -0.011(3)
O22 0.027(8) 0.081(11) 0.037(7) 0.000 0.002(6) 0.000
C42 0.028(6) 0.067(8) 0.033(6) 0.000 0.002(5) 0.000
C49 0.038(9) 0.110(12) 0.033(7) 0.007(7) -0.003(7) 0.002(8)
C43 0.036(6) 0.100(9) 0.040(6) 0.000 0.002(5) 0.000
O21 0.048(11) 0.154(15) 0.010(7) 0.017(8) -0.010(7) -0.042(11)

loop_
_atom_type_symbol
_atom_type_description
_atom_type_scat_dispersion_real
_atom_type_scat_dispersion_imag
_atom_type_scat_source
C C 0.0033 0.0016 'International Tables Vol C Tables 4.2.6.8 and 6.1.1.4'
H H 0.0000 0.0000 'International Tables Vol C Tables 4.2.6.8 and 6.1.1.4'
O O 0.0106 0.0060 'International Tables Vol C Tables 4.2.6.8 and 6.1.1.4'
Pb Pb -3.3944 10.1111 'International Tables Vol C Tables 4.2.6.8 and 6.1.1.4'

loop_
_geom_angle_atom_site_label_1
_geom_angle_atom_site_label_2
_geom_angle_atom_site_label_3
_geom_angle
_geom_angle_site_symmetry_1
_geom_angle_site_symmetry_3
_geom_angle_publ_flag
O15 Pb1 O17 75.8(3) 2 . ?
O15 Pb1 O11 112.8(4) 2 . ?
O17 Pb1 O11 71.1(3) . . ?
O15 Pb1 O7 74.7(4) 2 . ?
O17 Pb1 O7 75.7(3) . . ?
O11 Pb1 O7 142.3(3) . . ?
O15 Pb1 O14 142.4(3) 2 . ?
O17 Pb1 O14 89.7(3) . . ?
O11 Pb1 O14 94.1(3) . . ?
O7 Pb1 O14 68.0(3) . . ?
O15 Pb1 O12 103.2(3) 2 . ?
O17 Pb1 O12 113.7(2) . . ?
O11 Pb1 O12 47.8(2) . . ?
O7 Pb1 O12 169.8(3) . . ?
O14 Pb1 O12 114.5(3) . . ?
O15 Pb1 O16 47.8(3) 2 2 ?
O17 Pb1 O16 119.4(3) . 2 ?
O11 Pb1 O16 107.9(3) . 2 ?
O7 Pb1 O16 103.6(3) . 2 ?
O14 Pb1 O16 147.7(3) . 2 ?
O12 Pb1 O16 68.8(2) . 2 ?
O15 Pb1 O5 122.2(3) 2 . ?
O17 Pb1 O5 161.5(3) . . ?
O11 Pb1 O5 102.3(2) . . ?
O7 Pb1 O5 103.6(2) . . ?
O14 Pb1 O5 73.4(2) . . ?
O12 Pb1 O5 68.8(2) . . ?
O16 Pb1 O5 78.9(2) 2 . ?
O15 Pb1 C36 22.6(3) 2 2 ?
O17 Pb1 C36 97.3(3) . 2 ?
O11 Pb1 C36 114.7(3) . 2 ?
O7 Pb1 C36 86.5(3) . 2 ?
O14 Pb1 C36 151.1(3) . 2 ?
O12 Pb1 C36 88.3(3) . 2 ?
O16 Pb1 C36 25.4(3) 2 2 ?
O5 Pb1 C36 101.1(3) . 2 ?
O15 Pb1 C28 113.8(4) 2 . ?
O17 Pb1 C28 94.0(3) . . ?
O11 Pb1 C28 23.9(3) . . ?
O7 Pb1 C28 165.0(3) . . ?
O14 Pb1 C28 101.5(3) . . ?
O12 Pb1 C28 24.6(3) . . ?
O16 Pb1 C28 90.9(3) 2 . ?
O5 Pb1 C28 82.7(3) . . ?
C36 Pb1 C28 105.9(3) 2 . ?
O15 Pb1 O8 87.8(3) 2 . ?
O17 Pb1 O8 120.9(2) . . ?
O11 Pb1 O8 159.0(3) . . ?
O7 Pb1 O8 45.2(2) . . ?
O14 Pb1 O8 70.1(2) . . ?
O12 Pb1 O8 125.3(2) . . ?
O16 Pb1 O8 82.1(2) 2 . ?
O5 Pb1 O8 60.6(2) . . ?
C36 Pb1 O8 82.4(3) 2 . ?
C28 Pb1 O8 143.3(3) . . ?
O15 Pb1 Pb2 78.3(2) 2 . ?
O17 Pb1 Pb2 149.24(18) . . ?
O11 Pb1 Pb2 135.50(18) . . ?
O7 Pb1 Pb2 81.77(19) . . ?
O14 Pb1 Pb2 101.16(18) . . ?
O12 Pb1 Pb2 88.05(17) . . ?
O16 Pb1 Pb2 46.66(19) 2 . ?
O5 Pb1 Pb2 45.42(16) . . ?
C36 Pb1 Pb2 60.2(2) 2 . ?
C28 Pb1 Pb2 111.6(2) . . ?
O8 Pb1 Pb2 41.39(15) . . ?
O17 Pb2 O1 100.6(3) 2 . ?
O17 Pb2 O2 75.0(3) 2 . ?
O1 Pb2 O2 52.3(3) . . ?
O17 Pb2 O6 73.8(2) 2 . ?
O1 Pb2 O6 84.5(3) . . ?
O2 Pb2 O6 119.2(3) . . ?
O17 Pb2 O8 174.6(3) 2 . ?
O1 Pb2 O8 82.9(3) . . ?
O2 Pb2 O8 104.4(3) . . ?
O6 Pb2 O8 110.7(3) . . ?
O17 Pb2 O11 67.7(3) 2 2 ?
O1 Pb2 O11 122.5(3) . 2 ?
O2 Pb2 O11 70.7(3) . 2 ?
O6 Pb2 O11 135.9(3) . 2 ?
O8 Pb2 O11 107.0(2) . 2 ?
O17 Pb2 O5 120.0(2) 2 . ?
O1 Pb2 O5 68.0(3) . . ?
O2 Pb2 O5 120.3(3) . . ?
O6 Pb2 O5 47.3(2) . . ?
O8 Pb2 O5 65.0(2) . . ?
O11 Pb2 O5 167.1(2) 2 . ?
O17 Pb2 C7 86.5(3) 2 . ?
O1 Pb2 C7 25.4(3) . . ?
O2 Pb2 C7 27.0(3) . . ?
O6 Pb2 C7 100.8(3) . . ?
O8 Pb2 C7 95.2(3) . . ?
O11 Pb2 C7 97.6(3) 2 . ?
O5 Pb2 C7 93.3(3) . . ?
O17 Pb2 O16 91.9(3) 2 2 ?
O1 Pb2 O16 144.3(3) . 2 ?
O2 Pb2 O16 162.1(3) . 2 ?
O6 Pb2 O16 66.9(3) . 2 ?
O8 Pb2 O16 87.4(3) . 2 ?
O11 Pb2 O16 93.2(3) 2 2 ?
O5 Pb2 O16 76.8(2) . 2 ?
C7 Pb2 O16 167.6(3) . 2 ?
O17 Pb2 C13 96.0(3) 2 . ?
O1 Pb2 C13 71.6(3) . . ?
O2 Pb2 C13 119.0(3) . . ?
O6 Pb2 C13 23.8(3) . . ?
O8 Pb2 C13 89.0(3) . . ?
O11 Pb2 C13 159.2(3) 2 . ?
O5 Pb2 C13 24.1(2) . . ?
C7 Pb2 C13 94.0(3) . . ?
O16 Pb2 C13 73.9(3) 2 . ?
O17 Pb2 Pb1 132.25(18) 2 . ?
O1 Pb2 Pb1 107.0(2) . . ?
O2 Pb2 Pb1 151.6(2) . . ?
O6 Pb2 Pb1 70.98(19) . . ?
O8 Pb2 Pb1 49.3(2) . . ?
O11 Pb2 Pb1 122.37(19) 2 . ?
O5 Pb2 Pb1 44.76(17) . . ?
C7 Pb2 Pb1 130.9(3) . . ?
O16 Pb2 Pb1 44.68(17) 2 . ?
C13 Pb2 Pb1 58.78(19) . . ?
O17 Pb2 Pb3 145.2(2) 2 . ?
O1 Pb2 Pb3 46.7(2) . . ?
O2 Pb2 Pb3 88.1(2) . . ?
O6 Pb2 Pb3 89.17(19) . . ?
O8 Pb2 Pb3 39.4(2) . . ?
O11 Pb2 Pb3 134.95(19) 2 . ?
O5 Pb2 Pb3 44.99(16) . . ?
C7 Pb2 Pb3 66.8(3) . . ?
O16 Pb2 Pb3 109.32(17) 2 . ?
C13 Pb2 Pb3 65.7(2) . . ?
Pb1 Pb2 Pb3 64.821(11) . . ?
O13 Pb3 O10 88.9(3) . . ?
O13 Pb3 O9 71.4(3) . 5_656 ?
O10 Pb3 O9 121.8(3) . 5_656 ?
O13 Pb3 O8 116.1(3) . . ?
O10 Pb3 O8 76.0(3) . . ?
O9 Pb3 O8 161.7(3) 5_656 . ?
O13 Pb3 O3W 143.7(3) . . ?
O10 Pb3 O3W 76.8(3) . . ?
O9 Pb3 O3W 88.0(4) 5_656 . ?
O8 Pb3 O3W 92.9(4) . . ?
O13 Pb3 O9 74.1(3) . . ?
O10 Pb3 O9 48.4(3) . . ?
O9 Pb3 O9 73.5(3) 5_656 . ?
O8 Pb3 O9 124.1(2) . . ?
O3W Pb3 O9 71.5(3) . . ?
O13 Pb3 O5 79.9(3) . . ?
O10 Pb3 O5 127.0(3) . . ?
O9 Pb3 O5 103.3(3) 5_656 . ?
O8 Pb3 O5 63.7(2) . . ?
O3W Pb3 O5 135.0(3) . . ?
O9 Pb3 O5 153.5(3) . . ?
O13 Pb3 O14 46.4(3) . . ?
O10 Pb3 O14 67.5(2) . . ?
O9 Pb3 O14 117.7(3) 5_656 . ?
O8 Pb3 O14 71.0(3) . . ?
O3W Pb3 O14 143.3(3) . . ?
O9 Pb3 O14 90.1(2) . . ?
O5 Pb3 O14 67.7(2) . . ?
O13 Pb3 O1 130.9(3) . . ?
O10 Pb3 O1 137.5(3) . . ?
O9 Pb3 O1 89.4(3) 5_656 . ?
O8 Pb3 O1 73.1(3) . . ?
O3W Pb3 O1 76.3(3) . . ?
O9 Pb3 O1 143.8(3) . . ?
O5 Pb3 O1 60.7(2) . . ?
O14 Pb3 O1 126.0(2) . . ?
O13 Pb3 C23 82.7(3) . . ?
O10 Pb3 C23 24.3(3) . . ?
O9 Pb3 C23 97.7(3) 5_656 . ?
O8 Pb3 C23 99.9(3) . . ?
O3W Pb3 C23 70.6(3) . . ?
O9 Pb3 C23 24.2(3) . . ?
O5 Pb3 C23 146.7(3) . . ?
O14 Pb3 C23 79.8(3) . . ?
O1 Pb3 C23 145.8(3) . . ?
O13 Pb3 C35 22.9(3) . . ?
O10 Pb3 C35 79.2(3) . . ?
O9 Pb3 C35 94.1(3) 5_656 . ?
O8 Pb3 C35 93.4(3) . . ?
O3W Pb3 C35 152.9(3) . . ?
O9 Pb3 C35 83.2(3) . . ?
O5 Pb3 C35 70.7(3) . . ?
O14 Pb3 C35 23.6(3) . . ?
O1 Pb3 C35 130.7(3) . . ?
C23 Pb3 C35 82.4(3) . . ?
O13 Pb3 Pb2 122.6(2) . . ?
O10 Pb3 Pb2 114.1(2) . . ?
O9 Pb3 Pb2 122.8(2) 5_656 . ?
O8 Pb3 Pb2 38.91(17) . . ?
O3W Pb3 Pb2 93.6(3) . . ?
O9 Pb3 Pb2 158.39(18) . . ?
O5 Pb3 Pb2 43.69(16) . . ?
O14 Pb3 Pb2 93.31(16) . . ?
O1 Pb3 Pb2 36.89(19) . . ?
C23 Pb3 Pb2 136.5(2) . . ?
C35 Pb3 Pb2 107.7(2) . . ?
O3 Pb4 O18 104.9(3) 5_656 . ?
O3 Pb4 O10 80.2(3) 5_656 . ?
O18 Pb4 O10 154.3(3) . . ?
O3 Pb4 O14 74.4(3) 5_656 . ?
O18 Pb4 O14 83.3(3) . . ?
O10 Pb4 O14 73.7(3) . . ?
O3 Pb4 O19 87.3(4) 5_656 . ?
O18 Pb4 O19 85.8(3) . . ?
O10 Pb4 O19 119.7(3) . . ?
O14 Pb4 O19 155.4(3) . . ?
O3 Pb4 O7 141.7(3) 5_656 . ?
O18 Pb4 O7 79.9(3) . . ?
O10 Pb4 O7 81.0(3) . . ?
O14 Pb4 O7 68.4(2) . . ?
O19 Pb4 O7 131.0(3) . . ?
O3 Pb4 C8 21.6(4) 5_656 5_656 ?
O18 Pb4 C8 86.4(3) . 5_656 ?
O10 Pb4 C8 101.6(3) . 5_656 ?
O14 Pb4 C8 82.7(3) . 5_656 ?
O19 Pb4 C8 74.7(3) . 5_656 ?
O7 Pb4 C8 149.1(3) . 5_656 ?
O3 Pb4 Pb4 117.6(3) 5_656 8_565 ?
O18 Pb4 Pb4 99.06(16) . 8_565 ?
O10 Pb4 Pb4 100.64(18) . 8_565 ?
O14 Pb4 Pb4 166.22(17) . 8_565 ?
O19 Pb4 Pb4 38.1(2) . 8_565 ?
O7 Pb4 Pb4 98.51(17) . 8_565 ?
C8 Pb4 Pb4 111.0(2) 5_656 8_565 ?
O3 Pb4 Pb1 110.2(3) 5_656 . ?
O18 Pb4 Pb1 64.73(18) . . ?
O10 Pb4 Pb1 89.77(18) . . ?
O14 Pb4 Pb1 37.24(19) . . ?
O19 Pb4 Pb1 148.5(3) . . ?
O7 Pb4 Pb1 36.82(17) . . ?
C8 Pb4 Pb1 112.4(2) 5_656 . ?
Pb4 Pb4 Pb1 132.109(9) 8_565 . ?
O3 Pb4 Pb3 79.4(3) 5_656 . ?
O18 Pb4 Pb3 123.43(18) . . ?
O10 Pb4 Pb3 31.68(18) . . ?
O14 Pb4 Pb3 42.62(19) . . ?
O19 Pb4 Pb3 150.0(3) . . ?
O7 Pb4 Pb3 67.27(18) . . ?
C8 Pb4 Pb3 98.8(3) 5_656 . ?
Pb4 Pb4 Pb3 129.430(9) 8_565 . ?
Pb1 Pb4 Pb3 61.330(11) . . ?
O3 Pb4 Pb5 78.9(3) 5_656 2_554 ?
O18 Pb4 Pb5 32.46(19) . 2_554 ?
O10 Pb4 Pb5 158.1(2) . 2_554 ?
O14 Pb4 Pb5 94.57(18) . 2_554 ?
O19 Pb4 Pb5 65.4(3) . 2_554 ?
O7 Pb4 Pb5 112.39(18) . 2_554 ?
C8 Pb4 Pb5 57.9(3) 5_656 2_554 ?
Pb4 Pb4 Pb5 94.552(8) 8_565 2_554 ?
Pb1 Pb4 Pb5 91.653(12) . 2_554 ?
Pb3 Pb4 Pb5 136.009(14) . 2_554 ?
O16 Pb5 O12 79.6(3) 2 . ?
O16 Pb5 O2W 92.4(4) 2 . ?
O12 Pb5 O2W 72.8(3) . . ?
O16 Pb5 O4 93.0(3) 2 6_557 ?
O12 Pb5 O4 149.1(3) . 6_557 ?
O2W Pb5 O4 77.7(4) . 6_557 ?
O16 Pb5 O20 162.5(3) 2 2 ?
O12 Pb5 O20 116.7(3) . 2 ?
O2W Pb5 O20 98.5(4) . 2 ?
O4 Pb5 O20 76.1(3) 6_557 2 ?
O16 Pb5 O18 84.1(3) 2 2 ?
O12 Pb5 O18 136.6(3) . 2 ?
O2W Pb5 O18 148.3(3) . 2 ?
O4 Pb5 O18 71.1(3) 6_557 2 ?
O20 Pb5 O18 79.4(3) 2 2 ?
O16 Pb5 O6 69.9(3) 2 . ?
O12 Pb5 O6 71.0(3) . . ?
O2W Pb5 O6 141.9(3) . . ?
O4 Pb5 O6 134.5(3) 6_557 . ?
O20 Pb5 O6 108.0(3) 2 . ?
O18 Pb5 O6 65.7(2) 2 . ?
O16 Pb5 Pb1 39.5(2) 2 . ?
O12 Pb5 Pb1 40.16(19) . . ?
O2W Pb5 Pb1 79.4(3) . . ?
O4 Pb5 Pb1 125.3(2) 6_557 . ?
O20 Pb5 Pb1 156.6(3) 2 . ?
O18 Pb5 Pb1 114.60(17) 2 . ?
O6 Pb5 Pb1 65.38(16) . . ?
O16 Pb5 Pb2 38.9(2) 2 . ?
O12 Pb5 Pb2 83.83(19) . . ?
O2W Pb5 Pb2 129.7(3) . . ?
O4 Pb5 Pb2 109.1(2) 6_557 . ?
O20 Pb5 Pb2 131.8(3) 2 . ?
O18 Pb5 Pb2 59.40(17) 2 . ?
O6 Pb5 Pb2 34.61(15) . . ?
Pb1 Pb5 Pb2 55.518(10) . . ?
O16 Pb5 Pb4 98.1(2) 2 2 ?
O12 Pb5 Pb4 165.7(2) . 2 ?
O2W Pb5 Pb4 121.5(3) . 2 ?
O4 Pb5 Pb4 44.6(3) 6_557 2 ?
O20 Pb5 Pb4 64.5(3) 2 2 ?
O18 Pb5 Pb4 29.53(18) 2 2 ?
O6 Pb5 Pb4 94.91(16) . 2 ?
Pb1 Pb5 Pb4 136.360(14) . 2 ?
Pb2 Pb5 Pb4 85.665(12) . 2 ?
C18 O8 Pb2 138.1(8) . . ?
C18 O8 Pb3 120.2(8) . . ?
Pb2 O8 Pb3 101.6(3) . . ?
C18 O8 Pb1 85.5(8) . . ?
Pb2 O8 Pb1 89.3(3) . . ?
Pb3 O8 Pb1 99.3(3) . . ?
C41 O18 Pb4 115.7(7) . . ?
C41 O18 Pb5 125.9(7) . 2_554 ?
Pb4 O18 Pb5 118.0(3) . 2_554 ?
C18 O7 Pb1 106.1(7) . . ?
C18 O7 Pb4 109.2(8) . . ?
Pb1 O7 Pb4 105.2(3) . . ?
C35 O14 Pb4 124.5(7) . . ?
C35 O14 Pb1 126.7(8) . . ?
Pb4 O14 Pb1 107.1(3) . . ?
C35 O14 Pb3 82.6(7) . . ?
Pb4 O14 Pb3 101.5(3) . . ?
Pb1 O14 Pb3 100.6(2) . . ?
C28 O12 Pb5 149.6(8) . . ?
C28 O12 Pb1 86.6(7) . . ?
Pb5 O12 Pb1 104.1(3) . . ?
C48 O19 Pb4 125.6(4) . 8_565 ?
C48 O19 Pb4 125.6(4) . . ?
Pb4 O19 Pb4 103.9(4) 8_565 . ?
C28 O11 Pb1 98.7(7) . . ?
C28 O11 Pb2 145.8(8) . 2_554 ?
Pb1 O11 Pb2 104.4(3) . 2_554 ?
C36 O16 Pb5 135.3(8) . 2_554 ?
C36 O16 Pb1 85.6(6) . 2_554 ?
Pb5 O16 Pb1 107.5(3) 2_554 2_554 ?
C36 O16 Pb2 113.2(7) . 2_554 ?
Pb5 O16 Pb2 109.8(3) 2_554 2_554 ?
Pb1 O16 Pb2 88.7(2) 2_554 2_554 ?
C48 O20 Pb5 115.7(2) . 2_554 ?
C48 O20 Pb5 115.7(2) . 7_665 ?
Pb5 O20 Pb5 128.4(5) 2_554 7_665 ?
C23 O10 Pb3 101.4(7) . . ?
C23 O10 Pb4 114.7(7) . . ?
Pb3 O10 Pb4 116.2(3) . . ?
C13 O6 Pb2 99.6(7) . . ?
C13 O6 Pb5 116.1(8) . . ?
Pb2 O6 Pb5 106.4(3) . . ?
C7 O2 Pb2 92.0(8) . . ?
C8 O4 Pb5 174.6(10) . 6_657 ?
C35 O13 Pb3 107.7(8) . . ?
C23 O9 Pb3 164.7(9) . 5_656 ?
C23 O9 Pb3 88.6(8) . . ?
Pb3 O9 Pb3 106.5(3) 5_656 . ?
C7 O1 Pb2 94.3(8) . . ?
C7 O1 Pb3 134.8(9) . . ?
Pb2 O1 Pb3 96.4(3) . . ?
C8 O3 Pb4 117.7(9) . 5_656 ?
C36 O15 Pb1 102.2(9) . 2_554 ?
C13 O5 Pb1 116.8(7) . . ?
C13 O5 Pb2 87.0(7) . . ?
Pb1 O5 Pb2 89.8(2) . . ?
C13 O5 Pb3 144.2(8) . . ?
Pb1 O5 Pb3 98.9(2) . . ?
Pb2 O5 Pb3 91.3(2) . . ?
C11 C10 C9 119.9(11) . . ?
C11 C10 H10 120.1 . . ?
C9 C10 H10 120.1 . . ?
O20 C48 O19 121.8(18) . . ?
O20 C48 C42 120.0(16) . . ?
O19 C48 C42 118.3(18) . . ?
C26 C25 C24 122.4(11) . . ?
C26 C25 H25 118.8 . . ?
C24 C25 H25 118.8 . . ?
O6 C13 O5 123.1(10) . . ?
O6 C13 C9 118.2(9) . . ?
O5 C13 C9 118.7(10) . . ?
O6 C13 Pb2 56.7(6) . . ?
O5 C13 Pb2 68.9(6) . . ?
C9 C13 Pb2 163.8(7) . . ?
C47 C46 C45 122(2) . . ?
C47 C46 H46 119.2 . . ?
C45 C46 H46 119.2 . . ?
C42 C47 C46 119.6(18) . . ?
C42 C47 H47 120.2 . . ?
C46 C47 H47 120.2 . . ?
O17 C41 O18 124.5(10) . . ?
O17 C41 C37 116.8(11) . . ?
O18 C41 C37 118.6(10) . . ?
C14 C17 C14 117.3(16) 8_565 . ?
C14 C17 H17 121.3 8_565 . ?
C14 C17 H17 121.3 . . ?
C12 C9 C10 120.0(10) . . ?
C12 C9 C13 120.9(10) . . ?
C10 C9 C13 119.1(10) . . ?
C15 C14 C17 121.5(12) . . ?
C15 C14 C18 121.6(11) . . ?
C17 C14 C18 116.9(11) . . ?
C25 C24 C27 118.0(10) . . ?
C25 C24 C28 120.2(10) . . ?
C27 C24 C28 121.8(10) . . ?
C38 C37 C40 119.3(11) . . ?
C38 C37 C41 121.9(10) . . ?
C40 C37 C41 118.8(10) . . ?
C25 C26 C25 118.5(16) . 8 ?
C25 C26 H26 120.8 . . ?
C25 C26 H26 120.8 8 . ?
C9 C12 C9 119.9(14) . 8 ?
C9 C12 H12 120.1 . . ?
C9 C12 H12 120.1 8 . ?
C37 C40 C37 119.9(14) 8_565 . ?
C37 C40 H40 120.1 8_565 . ?
C37 C40 H40 120.1 . . ?
O14 C35 O13 122.5(11) . . ?
O14 C35 C29 121.3(11) . . ?
O13 C35 C29 116.1(10) . . ?
O14 C35 Pb3 73.8(6) . . ?
O13 C35 Pb3 49.4(6) . . ?
C29 C35 Pb3 161.5(7) . . ?
C29 C34 C33 120.6(11) . . ?
C29 C34 H34 119.7 . . ?
C33 C34 H34 119.7 . . ?
C16 C15 C14 120.0(13) . . ?
C16 C15 H15 120.0 . . ?
C14 C15 H15 120.0 . . ?
C32 C33 C34 119.9(11) . . ?
C32 C33 H33 120.1 . . ?
C34 C33 H33 120.1 . . ?
C15 C16 C15 119.5(17) . 8_565 ?
C15 C16 H16 120.3 . . ?
C15 C16 H16 120.3 8_565 . ?
C37 C38 C39 120.5(12) . . ?
C37 C38 H38 119.7 . . ?
C39 C38 H38 119.7 . . ?
O9 C23 O10 120.9(11) . . ?
O9 C23 C19 121.3(12) . . ?
O10 C23 C19 117.7(10) . . ?
O9 C23 Pb3 67.2(7) . . ?
O10 C23 Pb3 54.3(6) . . ?
C19 C23 Pb3 167.7(9) . . ?
C10 C11 C10 120.4(16) . 8 ?
C10 C11 H11 119.8 . . ?
C10 C11 H11 119.8 8 . ?
O7 C18 O8 121.6(11) . . ?
O7 C18 C14 120.9(10) . . ?
O8 C18 C14 117.5(12) . . ?
C20 C19 C22 118.7(12) . . ?
C20 C19 C23 120.5(11) . . ?
C22 C19 C23 120.8(12) . . ?
O11 C28 O12 123.3(10) . . ?
O11 C28 C24 118.6(10) . . ?
O12 C28 C24 118.0(10) . . ?
O11 C28 Pb1 57.3(6) . . ?
O12 C28 Pb1 68.8(6) . . ?
C24 C28 Pb1 160.7(8) . . ?
O4 C8 O3 122.3(14) . . ?
O4 C8 C5 123.9(13) . . ?
O3 C8 C5 113.8(13) . . ?
O4 C8 Pb4 82.9(9) . 5_656 ?
O3 C8 Pb4 40.7(7) . 5_656 ?
C5 C8 Pb4 151.1(10) . 5_656 ?
C31 C32 C33 120.2(12) . . ?
C31 C32 H32 119.9 . . ?
C33 C32 H32 119.9 . . ?
C3 C4 C5 120.5(13) . . ?
C3 C4 H4 119.7 . . ?
C5 C4 H4 119.7 . . ?
C46 C45 C44 121(2) . . ?
C46 C45 H45 119.5 . . ?
C44 C45 H45 119.5 . . ?
C6 C5 C4 119.9(12) . . ?
C6 C5 C8 120.2(11) . . ?
C4 C5 C8 119.9(12) . . ?
O1 C7 O2 120.9(13) . . ?
O1 C7 C1 121.3(12) . . ?
O2 C7 C1 117.8(11) . . ?
O1 C7 Pb2 60.3(7) . . ?
O2 C7 Pb2 61.0(7) . . ?
C1 C7 Pb2 170.8(9) . . ?
C5 C6 C1 119.7(11) . . ?
C5 C6 H6 120.2 . . ?
C1 C6 H6 120.2 . . ?
C30 C29 C34 118.8(11) . . ?
C30 C29 C35 119.2(10) . . ?
C34 C29 C35 122.0(11) . . ?
O15 C36 O16 123.4(12) . . ?
O15 C36 C31 120.6(12) . . ?
O16 C36 C31 115.9(10) . . ?
O15 C36 Pb1 55.2(7) . 2_554 ?
O16 C36 Pb1 69.0(6) . 2_554 ?
C31 C36 Pb1 171.5(9) . 2_554 ?
C32 C31 C30 120.0(11) . . ?
C32 C31 C36 118.6(11) . . ?
C30 C31 C36 121.4(10) . . ?
C38 C39 C38 120.3(17) . 8_565 ?
C38 C39 H39 119.8 . . ?
C38 C39 H39 119.8 8_565 . ?
C6 C1 C2 120.0(12) . . ?
C6 C1 C7 119.4(11) . . ?
C2 C1 C7 120.5(12) . . ?
C21 C20 C19 120.5(13) . . ?
C21 C20 H20 119.7 . . ?
C19 C20 H20 119.7 . . ?
C29 C30 C31 120.4(10) . . ?
C29 C30 H30 119.8 . . ?
C31 C30 H30 119.8 . . ?
C20 C21 C20 120.5(17) 8_565 . ?
C20 C21 H21 119.8 8_565 . ?
C20 C21 H21 119.8 . . ?
C43 C44 C45 112.1(18) . . ?
C43 C44 C49 121.0(17) . . ?
C45 C44 C49 117.5(18) . . ?
C43 C44 C49 121.0(17) . 8_565 ?
C45 C44 C49 117.5(18) . 8_565 ?
C49 C44 C49 57.8(17) . 8_565 ?
C1 C2 C3 119.4(13) . . ?
C1 C2 H2 120.3 . . ?
C3 C2 H2 120.3 . . ?
C4 C3 C2 120.3(12) . . ?
C4 C3 H3 119.8 . . ?
C2 C3 H3 119.8 . . ?
C24 C27 C24 120.7(13) 8 . ?
C24 C27 H27 119.6 8 . ?
C24 C27 H27 119.6 . . ?
C19 C22 C19 120.9(17) 8_565 . ?
C19 C22 H22 119.6 8_565 . ?
C19 C22 H22 119.6 . . ?
C41 O17 Pb2 116.9(7) . 2_554 ?
C41 O17 Pb1 119.8(7) . . ?
Pb2 O17 Pb1 115.7(3) 2_554 . ?
C49 O22 C49 75(2) 8_565 . ?
C47 C42 C43 119.7(19) . . ?
C47 C42 C48 121.6(17) . . ?
C43 C42 C48 118.7(18) . . ?
O22 C49 O21 129.6(17) . . ?
O22 C49 C49 52.4(12) . 8_565 ?
O21 C49 C49 147.1(18) . 8_565 ?
O22 C49 C44 100.0(14) . . ?
O21 C49 C44 130.4(14) . . ?
C49 C49 C44 61.1(9) 8_565 . ?
C42 C43 C44 126(2) . . ?
C42 C43 H43 116.9 . . ?
C44 C43 H43 116.9 . . ?

loop_
_geom_bond_atom_site_label_1
_geom_bond_atom_site_label_2
_geom_bond_distance
_geom_bond_site_symmetry_2
_geom_bond_publ_flag
Pb1 O15 2.531(10) 2 ?
Pb1 O17 2.534(8) . ?
Pb1 O11 2.568(8) . ?
Pb1 O7 2.634(8) . ?
Pb1 O14 2.685(8) . ?
Pb1 O12 2.816(9) . ?
Pb1 O16 2.823(8) 2 ?
Pb1 O5 2.826(8) . ?
Pb1 C36 3.014(12) 2 ?
Pb1 C28 3.014(10) . ?
Pb1 O8 3.044(10) . ?
Pb1 Pb2 4.0134(6) . ?
Pb2 O17 2.490(7) 2 ?
Pb2 O1 2.500(10) . ?
Pb2 O2 2.511(10) . ?
Pb2 O6 2.592(8) . ?
Pb2 O8 2.654(8) . ?
Pb2 O11 2.813(8) 2 ?
Pb2 O5 2.859(8) . ?
Pb2 C7 2.870(13) . ?
Pb2 O16 2.920(9) 2 ?
Pb2 C13 3.060(11) . ?
Pb2 Pb3 4.1376(7) . ?
Pb3 O13 2.459(9) . ?
Pb3 O10 2.532(8) . ?
Pb3 O9 2.650(8) 5_656 ?
Pb3 O8 2.684(9) . ?
Pb3 O3W 2.731(12) . ?
Pb3 O9 2.819(10) . ?
Pb3 O5 2.926(8) . ?
Pb3 O14 2.990(8) . ?
Pb3 O1 3.030(10) . ?
Pb3 C23 3.057(12) . ?
Pb3 C35 3.088(11) . ?
Pb4 O3 2.256(9) 5_656 ?
Pb4 O18 2.471(8) . ?
Pb4 O10 2.564(8) . ?
Pb4 O14 2.588(8) . ?
Pb4 O19 2.607(8) . ?
Pb4 O7 2.704(9) . ?
Pb4 C8 3.063(14) 5_656 ?
Pb4 Pb4 4.1050(9) 8_565 ?
Pb4 Pb5 4.4259(7) 2_554 ?
Pb5 O16 2.421(8) 2 ?
Pb5 O12 2.551(9) . ?
Pb5 O2W 2.578(11) . ?
Pb5 O4 2.579(11) 6_557 ?
Pb5 O20 2.670(5) 2 ?
Pb5 O18 2.691(8) 2 ?
Pb5 O6 2.870(10) . ?
Pb5 Pb4 4.4259(7) 2 ?
O8 C18 1.288(13) . ?
O18 C41 1.279(14) . ?
O18 Pb5 2.691(8) 2_554 ?
O7 C18 1.248(15) . ?
O14 C35 1.247(14) . ?
O12 C28 1.257(14) . ?
O19 C48 1.29(2) . ?
O19 Pb4 2.607(8) 8_565 ?
O11 C28 1.236(13) . ?
O11 Pb2 2.813(8) 2_554 ?
O16 C36 1.296(15) . ?
O16 Pb5 2.421(8) 2_554 ?
O16 Pb1 2.823(8) 2_554 ?
O16 Pb2 2.920(9) 2_554 ?
O20 C48 1.26(2) . ?
O20 Pb5 2.670(5) 2_554 ?
O20 Pb5 2.670(5) 7_665 ?
O10 C23 1.284(15) . ?
O6 C13 1.251(14) . ?
O2 C7 1.303(16) . ?
O4 C8 1.238(17) . ?
O4 Pb5 2.579(11) 6_657 ?
O13 C35 1.263(14) . ?
O9 C23 1.253(13) . ?
O9 Pb3 2.650(8) 5_656 ?
O1 C7 1.235(15) . ?
O3 C8 1.272(17) . ?
O3 Pb4 2.256(9) 5_656 ?
O15 C36 1.187(14) . ?
O15 Pb1 2.531(10) 2_554 ?
O5 C13 1.250(13) . ?
C10 C11 1.380(14) . ?
C10 C9 1.389(15) . ?
C10 H10 0.9300 . ?
C48 C42 1.50(3) . ?
C25 C26 1.369(14) . ?
C25 C24 1.389(15) . ?
C25 H25 0.9300 . ?
C13 C9 1.528(14) . ?
C46 C47 1.37(3) . ?
C46 C45 1.37(3) . ?
C46 H46 0.9300 . ?
C47 C42 1.36(3) . ?
C47 H47 0.9300 . ?
C41 O17 1.253(13) . ?
C41 C37 1.494(15) . ?
C17 C14 1.394(14) 8_565 ?
C17 C14 1.394(14) . ?
C17 H17 0.9300 . ?
C9 C12 1.386(12) . ?
C14 C15 1.391(17) . ?
C14 C18 1.505(16) . ?
C24 C27 1.399(12) . ?
C24 C28 1.497(14) . ?
C37 C38 1.360(16) . ?
C37 C40 1.412(13) . ?
C26 C25 1.369(14) 8 ?
C26 H26 0.9300 . ?
C12 C9 1.386(12) 8 ?
C12 H12 0.9300 . ?
C40 C37 1.412(13) 8_565 ?
C40 H40 0.9300 . ?
C35 C29 1.487(16) . ?
C34 C29 1.386(16) . ?
C34 C33 1.390(17) . ?
C34 H34 0.9300 . ?
C15 C16 1.383(16) . ?
C15 H15 0.9300 . ?
C33 C32 1.375(18) . ?
C33 H33 0.9300 . ?
C16 C15 1.383(16) 8_565 ?
C16 H16 0.9300 . ?
C38 C39 1.388(15) . ?
C38 H38 0.9300 . ?
C23 C19 1.492(16) . ?
C11 C10 1.380(14) 8 ?
C11 H11 0.9300 . ?
C19 C20 1.383(17) . ?
C19 C22 1.395(14) . ?
C8 C5 1.494(18) . ?
C8 Pb4 3.063(14) 5_656 ?
C32 C31 1.368(16) . ?
C32 H32 0.9300 . ?
C4 C3 1.365(19) . ?
C4 C5 1.394(16) . ?
C4 H4 0.9300 . ?
C45 C44 1.48(3) . ?
C45 H45 0.9300 . ?
C5 C6 1.388(17) . ?
C7 C1 1.480(17) . ?
C6 C1 1.393(17) . ?
C6 H6 0.9300 . ?
C29 C30 1.381(15) . ?
C36 C31 1.512(16) . ?
C36 Pb1 3.014(12) 2_554 ?
C31 C30 1.398(15) . ?
C39 C38 1.388(15) 8_565 ?
C39 H39 0.9300 . ?
C1 C2 1.395(17) . ?
C20 C21 1.375(16) . ?
C20 H20 0.9300 . ?
C30 H30 0.9300 . ?
C21 C20 1.375(15) 8_565 ?
C21 H21 0.9300 . ?
C44 C43 1.39(3) . ?
C44 C49 1.618(17) . ?
C44 C49 1.618(17) 8_565 ?
C2 C3 1.397(19) . ?
C2 H2 0.9300 . ?
C3 H3 0.9300 . ?
C27 C24 1.399(12) 8 ?
C27 H27 0.9300 . ?
C22 C19 1.395(14) 8_565 ?
C22 H22 0.9300 . ?
O1W O1W 1.34(5) 8_575 ?
O17 Pb2 2.490(7) 2_554 ?
O22 C49 1.282(10) 8_565 ?
O22 C49 1.282(10) . ?
C42 C43 1.36(3) . ?
C49 O21 1.284(10) . ?
C49 C49 1.56(4) 8_565 ?
C43 H43 0.9300 . ?
